data_7128480
loop_
_publ_author_name
'Ben Uliel, Tal'
'Farber, Eliyahu M.'
'Aviv, Hagit'
'Stroek, Wowa'
'Farbinteanu, Marilena'
'Tischler, Yaakov R.'
'Eisenberg, David'

_publ_section_title
;
 Combining polarized low-frequency Raman with XRD to identify directional
 structural motifs in a pyrolysis precursor.
;
_journal_issue 57
_journal_name_full 'Chemical communications (Cambridge, England)'
_journal_page_first 7015
_journal_page_last 7018
_journal_paper_doi 10.1039/d1cc00420d
_journal_volume 57
_journal_year 2021
_chemical_formula_moiety 'C10 H18 N2 O10 Sr, H2 O'
_chemical_formula_sum 'C10 H20 N2 O11 Sr'
_chemical_formula_weight 431.90
_chemical_name_common 'Eisenberg3b (Eliyahu)'
_space_group_crystal_system monoclinic
_space_group_IT_number 14
_space_group_name_Hall '-P 2ybc'
_space_group_name_H-M_alt 'P 1 21/c 1'
_atom_sites_solution_hydrogens mixed
_audit_creation_method SHELXL-2014/7
_audit_update_record
;
2021-01-10 deposited with the CCDC.	2021-06-09 downloaded from the CCDC.
;
_cell_angle_alpha 90
_cell_angle_beta 95.606(8)
_cell_angle_gamma 90
_cell_formula_units_Z 4
_cell_length_a 13.899(5)
_cell_length_b 8.475(3)
_cell_length_c 13.313(5)
_cell_measurement_reflns_used 2745
_cell_measurement_temperature 200(2)
_cell_measurement_theta_max 25.176
_cell_measurement_theta_min 1.472
_cell_volume 1560.7(10)
_computing_cell_refinement 'APEX2 v2010.7-0 (Bruker AXS)'
_computing_data_collection 'Bruker Instrument Service v2010.7.0.0'
_computing_data_reduction 'SAINT V7.68A (Bruker AXS, 2009)'
_computing_molecular_graphics 'Olex2 (Dolomanov et al., 2009)'
_computing_publication_material 'Olex2 (Dolomanov et al., 2009)'
_computing_structure_refinement 'SHELXL-2014/7 (Sheldrick, 2014)'
_computing_structure_solution 'SIR2004 (Burla et al., 2007)'
_diffrn_ambient_temperature 200(2)
_diffrn_detector_area_resol_mean 95
_diffrn_measured_fraction_theta_full 0.982
_diffrn_measured_fraction_theta_max 0.982
_diffrn_measurement_device_type 'APEX2 (Bruker AXS)'
_diffrn_measurement_method '\f and \w scans'
_diffrn_radiation_type MoK\a
_diffrn_radiation_wavelength 0.71073
_diffrn_reflns_av_R_equivalents 0.0751
_diffrn_reflns_av_unetI/netI 0.0558
_diffrn_reflns_Laue_measured_fraction_full 0.982
_diffrn_reflns_Laue_measured_fraction_max 0.982
_diffrn_reflns_limit_h_max 15
_diffrn_reflns_limit_h_min -16
_diffrn_reflns_limit_k_max 10
_diffrn_reflns_limit_k_min -10
_diffrn_reflns_limit_l_max 15
_diffrn_reflns_limit_l_min -15
_diffrn_reflns_number 12275
_diffrn_reflns_point_group_measured_fraction_full 0.982
_diffrn_reflns_point_group_measured_fraction_max 0.982
_diffrn_reflns_theta_full 25.176
_diffrn_reflns_theta_max 25.176
_diffrn_reflns_theta_min 1.472
_exptl_absorpt_coefficient_mu 3.518
_exptl_absorpt_correction_T_max 0.600
_exptl_absorpt_correction_T_min 0.550
_exptl_absorpt_correction_type multi-scan
_exptl_absorpt_process_details 'SADABS V2008/1 (Bruker AXS)'
_exptl_crystal_colour colorless
_exptl_crystal_density_diffrn 1.838
_exptl_crystal_description block
_exptl_crystal_F_000 880
_exptl_crystal_size_max 0.180
_exptl_crystal_size_mid 0.180
_exptl_crystal_size_min 0.150
_refine_diff_density_max 0.487
_refine_diff_density_min -0.518
_refine_diff_density_rms 0.083
_refine_ls_extinction_method none
_refine_ls_goodness_of_fit_ref 0.983
_refine_ls_hydrogen_treatment constr
_refine_ls_matrix_type full
_refine_ls_number_parameters 216
_refine_ls_number_reflns 2745
_refine_ls_number_restraints 0
_refine_ls_restrained_S_all 0.983
_refine_ls_R_factor_all 0.0460
_refine_ls_R_factor_gt 0.0305
_refine_ls_shift/su_max 0.001
_refine_ls_shift/su_mean 0.000
_refine_ls_structure_factor_coef Fsqd
_refine_ls_weighting_details 'w=1/[\s^2^(Fo^2^)+(0.0278P)^2^] where P=(Fo^2^+2Fc^2^)/3'
_refine_ls_weighting_scheme calc
_refine_ls_wR_factor_gt 0.0625
_refine_ls_wR_factor_ref 0.0664
_reflns_Friedel_coverage 0.000
_reflns_number_gt 2182
_reflns_number_total 2745
_reflns_threshold_expression 'I > 2\s(I)'
_cod_data_source_file d1cc00420d2.cif
_cod_data_source_block Eisenberg3b
_cod_depositor_comments 'Adding full bibliography for 7128478--7128480.cif.'
_cod_original_sg_symbol_H-M 'P 21/c'
_cod_database_code 7128480
_shelx_shelxl_version_number 2014/7
_shelx_space_group_comment
;
The symmetry employed for this shelxl refinement is uniquely defined
by the following loop, which should always be used as a source of
symmetry information in preference to the above space-group names.
They are only intended as comments.
;
_shelx_estimated_absorpt_t_min 0.570
_shelx_estimated_absorpt_t_max 0.620

loop_
_space_group_symop_operation_xyz
'x, y, z'
'-x, y+1/2, -z+1/2'
'-x, -y, -z'
'x, -y-1/2, z-1/2'

loop_
_atom_site_label
_atom_site_type_symbol
_atom_site_fract_x
_atom_site_fract_y
_atom_site_fract_z
_atom_site_U_iso_or_equiv
_atom_site_adp_type
_atom_site_occupancy
_atom_site_site_symmetry_order
_atom_site_calc_flag
_atom_site_refinement_flags_posn
_atom_site_refinement_flags_adp
_atom_site_refinement_flags_occupancy
_atom_site_disorder_assembly
_atom_site_disorder_group
C1 C 0.8421(2) 0.2728(4) 0.4593(2) 0.0155(8) Uani 1 1 d . . . . .
C2 C 0.9516(2) 0.2956(4) 0.4625(2) 0.0157(7) Uani 1 1 d . . . . .
H2A H 0.9651 0.3990 0.4323 0.019 Uiso 1 1 calc R U . . .
H2B H 0.9797 0.2969 0.5338 0.019 Uiso 1 1 calc R U . . .
C3 C 1.0406(2) 0.0398(3) 0.4755(2) 0.0111(5) Uani 1 1 d . . . . .
H3A H 1.0882 0.0844 0.5281 0.013 Uiso 1 1 calc R U . . .
H3B H 1.0742 -0.0384 0.4361 0.013 Uiso 1 1 calc R U . . .
C4 C 1.0736(2) 0.2311(4) 0.3446(2) 0.0165(8) Uani 1 1 d . . . . .
H4A H 1.1094 0.1423 0.3174 0.020 Uiso 1 1 calc R U . . .
H4B H 1.1204 0.2972 0.3868 0.020 Uiso 1 1 calc R U . . .
C5 C 1.0253(2) 0.3295(4) 0.2576(2) 0.0120(7) Uani 1 1 d . . . . .
C6 C 0.5332(2) 0.2953(4) 0.7397(2) 0.0153(7) Uani 1 1 d . . . . .
C7 C 0.5725(2) 0.2015(4) 0.8319(2) 0.0169(8) Uani 1 1 d . . . . .
H7A H 0.6077 0.1081 0.8098 0.020 Uiso 1 1 calc R U . . .
H7B H 0.6192 0.2677 0.8742 0.020 Uiso 1 1 calc R U . . .
C8 C 0.5384(2) 0.0368(4) 0.9717(2) 0.0126(7) Uani 1 1 d . . . . .
H8A H 0.5851 0.0940 1.0195 0.015 Uiso 1 1 calc R U . . .
H8B H 0.5740 -0.0469 0.9389 0.015 Uiso 1 1 calc R U . . .
C9 C 0.4426(2) 0.2844(4) 0.9361(2) 0.0169(8) Uani 1 1 d . . . . .
H9A H 0.4574 0.3820 0.8998 0.020 Uiso 1 1 calc R U . . .
H9B H 0.4670 0.2984 1.0080 0.020 Uiso 1 1 calc R U . . .
C10 C 0.3338(2) 0.2621(4) 0.9285(2) 0.0125(7) Uani 1 1 d . . . . .
N1 N 0.99922(18) 0.1687(3) 0.40736(18) 0.0111(5) Uani 1 1 d . . . . .
H1 H 0.9477 0.1194 0.3598 0.013 Uiso 1 1 calc R U . . .
N2 N 0.49465(18) 0.1485(3) 0.89345(18) 0.0109(6) Uani 1 1 d . . . . .
H2 H 0.4463 0.0882 0.8479 0.013 Uiso 1 1 calc R U . . .
O1 O 0.80189(16) 0.3506(3) 0.52342(16) 0.0243(6) Uani 1 1 d . . . . .
O2 O 0.80365(15) 0.1849(3) 0.39231(16) 0.0173(5) Uani 1 1 d . . . . .
O3 O 0.94403(16) 0.2903(3) 0.22150(17) 0.0208(6) Uani 1 1 d . . . . .
O4 O 1.07601(15) 0.4408(2) 0.22906(16) 0.0176(5) Uani 1 1 d . . . . .
O5 O 0.59338(15) 0.3807(2) 0.70145(16) 0.0197(5) Uani 1 1 d . . . . .
O6 O 0.44708(17) 0.2793(3) 0.70819(18) 0.0350(7) Uani 1 1 d . . . . .
O7 O 0.28753(16) 0.3769(3) 0.95839(17) 0.0226(6) Uani 1 1 d . . . . .
O8 O 0.29984(16) 0.1351(2) 0.89427(17) 0.0195(5) Uani 1 1 d . . . . .
O9 O 0.72112(15) 0.6132(2) 0.83030(17) 0.0198(5) Uani 1 1 d . . . . .
H9C H 0.7201 0.5755 0.8922 0.030 Uiso 1 1 d R U . . .
H9D H 0.6601 0.6391 0.8134 0.030 Uiso 1 1 d R U . . .
O10 O 0.73592(17) 0.0962(2) 0.69936(18) 0.0257(6) Uani 1 1 d . . . . .
H10A H 0.7795 0.0401 0.7375 0.039 Uiso 1 1 d R U . . .
H10B H 0.7408 0.0579 0.6379 0.039 Uiso 1 1 d R U . . .
O11 O 0.8184(2) 0.9009(3) 0.8667(2) 0.0440(7) Uani 1 1 d G . . . .
H11A H 0.7982 0.9349 0.9209 0.066 Uiso 1 1 d G U . . .
H11B H 0.7970 0.8082 0.8547 0.066 Uiso 1 1 d G U . . .
Sr1 Sr 0.77771(2) 0.39516(3) 0.70658(2) 0.01053(10) Uani 1 1 d . . . . .

loop_
_atom_site_aniso_label
_atom_site_aniso_U_11
_atom_site_aniso_U_22
_atom_site_aniso_U_33
_atom_site_aniso_U_23
_atom_site_aniso_U_13
_atom_site_aniso_U_12
C1 0.018(2) 0.0135(16) 0.0154(19) 0.0070(14) 0.0029(16) 0.0064(15)
C2 0.022(2) 0.0107(16) 0.0143(18) -0.0020(13) 0.0010(16) 0.0001(14)
C3 0.0112(11) 0.0121(10) 0.0097(11) 0.0032(8) 0.0000(9) 0.0012(9)
C4 0.0056(17) 0.0226(18) 0.0218(19) 0.0092(15) 0.0035(15) -0.0022(14)
C5 0.0093(18) 0.0154(16) 0.0119(17) 0.0004(14) 0.0032(15) -0.0001(14)
C6 0.0133(19) 0.0160(17) 0.0165(19) 0.0027(14) 0.0012(16) -0.0018(14)
C7 0.0094(18) 0.0245(19) 0.0172(19) 0.0066(15) 0.0033(15) -0.0034(15)
C8 0.0116(18) 0.0171(16) 0.0082(17) 0.0023(13) -0.0035(14) -0.0012(14)
C9 0.021(2) 0.0111(16) 0.0185(19) -0.0019(14) 0.0018(16) -0.0005(14)
C10 0.0151(19) 0.0157(17) 0.0063(17) 0.0045(13) -0.0010(15) 0.0026(15)
N1 0.0112(11) 0.0121(10) 0.0097(11) 0.0032(8) 0.0000(9) 0.0012(9)
N2 0.0101(14) 0.0124(13) 0.0103(14) 0.0013(10) 0.0009(12) -0.0008(11)
O1 0.0261(14) 0.0320(14) 0.0153(13) -0.0029(11) 0.0044(11) 0.0134(11)
O2 0.0133(13) 0.0233(12) 0.0150(12) -0.0041(10) -0.0002(10) 0.0027(10)
O3 0.0134(13) 0.0267(13) 0.0211(13) 0.0089(10) -0.0041(11) -0.0066(11)
O4 0.0139(13) 0.0202(12) 0.0180(13) 0.0082(10) -0.0019(11) -0.0047(10)
O5 0.0101(12) 0.0248(13) 0.0242(13) 0.0122(11) 0.0019(11) -0.0032(11)
O6 0.0144(15) 0.0549(18) 0.0333(16) 0.0259(13) -0.0102(13) -0.0157(13)
O7 0.0234(13) 0.0209(13) 0.0233(14) -0.0046(11) 0.0014(11) 0.0080(11)
O8 0.0164(13) 0.0176(12) 0.0240(13) -0.0046(10) -0.0004(11) 0.0014(10)
O9 0.0123(12) 0.0197(12) 0.0265(13) 0.0019(11) -0.0029(11) 0.0085(10)
O10 0.0262(14) 0.0201(12) 0.0312(15) -0.0068(11) 0.0056(12) 0.0019(11)
O11 0.062(2) 0.0269(15) 0.0450(19) -0.0086(14) 0.0146(16) -0.0168(15)
Sr1 0.00768(16) 0.01315(15) 0.01061(16) -0.00016(13) 0.00012(12) -0.00076(14)

loop_
_atom_type_symbol
_atom_type_description
_atom_type_scat_dispersion_real
_atom_type_scat_dispersion_imag
_atom_type_scat_source
C C 0.0033 0.0016 'International Tables Vol C Tables 4.2.6.8 and 6.1.1.4'
H H 0.0000 0.0000 'International Tables Vol C Tables 4.2.6.8 and 6.1.1.4'
N N 0.0061 0.0033 'International Tables Vol C Tables 4.2.6.8 and 6.1.1.4'
O O 0.0106 0.0060 'International Tables Vol C Tables 4.2.6.8 and 6.1.1.4'
Sr Sr -1.5307 3.2498 'International Tables Vol C Tables 4.2.6.8 and 6.1.1.4'

loop_
_geom_angle_atom_site_label_1
_geom_angle_atom_site_label_2
_geom_angle_atom_site_label_3
_geom_angle
_geom_angle_site_symmetry_1
_geom_angle_site_symmetry_3
_geom_angle_publ_flag
O2 C1 O1 128.0(3) . . ?
O2 C1 C2 116.9(3) . . ?
O1 C1 C2 115.0(3) . . ?
N1 C2 C1 112.5(2) . . ?
N1 C3 C3 109.1(3) . 3_756 ?
N1 C4 C5 110.0(2) . . ?
O3 C5 O4 127.2(3) . . ?
O3 C5 C4 117.9(3) . . ?
O4 C5 C4 114.9(3) . . ?
O6 C6 O5 126.1(3) . . ?
O6 C6 C7 118.5(3) . . ?
O5 C6 C7 115.4(3) . . ?
N2 C7 C6 112.2(3) . . ?
N2 C8 C8 110.7(3) . 3_657 ?
N2 C9 C10 113.1(2) . . ?
O8 C10 O7 126.9(3) . . ?
O8 C10 C9 118.2(3) . . ?
O7 C10 C9 114.9(3) . . ?
C4 N1 C2 112.7(2) . . ?
C4 N1 C3 110.7(2) . . ?
C2 N1 C3 112.9(2) . . ?
C7 N2 C8 107.9(2) . . ?
C7 N2 C9 112.3(2) . . ?
C8 N2 C9 113.7(2) . . ?
C1 O1 Sr1 148.0(2) . . ?
C1 O2 Sr1 149.8(2) . 4_565 ?
C5 O3 Sr1 154.8(2) . 4_565 ?
C5 O4 Sr1 139.6(2) . 3_766 ?
C6 O5 Sr1 136.4(2) . . ?
C10 O8 Sr1 170.2(2) . 2_646 ?
O1 Sr1 O4 103.30(8) . 3_766 ?
O1 Sr1 O2 151.18(7) . 4_566 ?
O4 Sr1 O2 77.68(7) 3_766 4_566 ?
O1 Sr1 O5 101.23(7) . . ?
O4 Sr1 O5 143.22(7) 3_766 . ?
O2 Sr1 O5 93.40(7) 4_566 . ?
O1 Sr1 O10 82.45(7) . . ?
O4 Sr1 O10 135.58(7) 3_766 . ?
O2 Sr1 O10 77.69(7) 4_566 . ?
O5 Sr1 O10 74.51(7) . . ?
O1 Sr1 O8 72.95(7) . 2_656 ?
O4 Sr1 O8 91.36(7) 3_766 2_656 ?
O2 Sr1 O8 135.77(7) 4_566 2_656 ?
O5 Sr1 O8 70.22(7) . 2_656 ?
O10 Sr1 O8 131.35(7) . 2_656 ?
O1 Sr1 O9 141.47(7) . . ?
O4 Sr1 O9 71.63(7) 3_766 . ?
O2 Sr1 O9 66.77(7) 4_566 . ?
O5 Sr1 O9 72.08(7) . . ?
O10 Sr1 O9 128.68(7) . . ?
O8 Sr1 O9 69.10(7) 2_656 . ?
O1 Sr1 O3 78.25(7) . 4_566 ?
O4 Sr1 O3 69.75(7) 3_766 4_566 ?
O2 Sr1 O3 75.14(7) 4_566 4_566 ?
O5 Sr1 O3 142.78(7) . 4_566 ?
O10 Sr1 O3 68.50(7) . 4_566 ?
O8 Sr1 O3 140.71(7) 2_656 4_566 ?
O9 Sr1 O3 130.14(7) . 4_566 ?

loop_
_geom_bond_atom_site_label_1
_geom_bond_atom_site_label_2
_geom_bond_distance
_geom_bond_site_symmetry_2
_geom_bond_publ_flag
C1 O2 1.242(4) . ?
C1 O1 1.253(4) . ?
C1 C2 1.531(4) . ?
C2 N1 1.493(4) . ?
C3 N1 1.499(4) . ?
C3 C3 1.515(6) 3_756 ?
C4 N1 1.488(4) . ?
C4 C5 1.528(4) . ?
C5 O3 1.229(4) . ?
C5 O4 1.258(4) . ?
C6 O6 1.236(4) . ?
C6 O5 1.252(4) . ?
C6 C7 1.519(4) . ?
C7 N2 1.490(4) . ?
C8 N2 1.493(4) . ?
C8 C8 1.501(6) 3_657 ?
C9 N2 1.501(4) . ?
C9 C10 1.517(4) . ?
C10 O8 1.244(4) . ?
C10 O7 1.253(3) . ?
O1 Sr1 2.522(2) . ?
O2 Sr1 2.555(2) 4_565 ?
O3 Sr1 2.787(2) 4_565 ?
O4 Sr1 2.542(2) 3_766 ?
O5 Sr1 2.559(2) . ?
O8 Sr1 2.611(2) 2_646 ?
O9 Sr1 2.645(2) . ?
O10 Sr1 2.599(2) . ?
Sr1 O4 2.542(2) 3_766 ?
Sr1 O2 2.555(2) 4_566 ?
Sr1 O8 2.611(2) 2_656 ?
Sr1 O3 2.787(2) 4_566 ?
